data_7128760
loop_
_publ_author_name
'Ardiansah, Bayu'
'Tanimoto, Hiroki'
'Tomohiro, Takenori'
'Morimoto, Tsumoru'
'Kakiuchi, Kiyomi'

_publ_section_title
;
 Sulfonium ion-promoted traceless Schmidt reaction of alkyl azides.
;
_journal_issue 70
_journal_name_full 'Chemical communications (Cambridge, England)'
_journal_page_first 8738
_journal_page_last 8741
_journal_paper_doi 10.1039/d1cc02770k
_journal_volume 57
_journal_year 2021
_chemical_formula_moiety 'C11 H9 N O3'
_chemical_formula_sum 'C11 H9 N O3'
_chemical_formula_weight 203.20
_chemical_melting_point 433
_chemical_name_systematic 'Methyl 1-oxo-1,2-dihydroisoquinoline-3-carboxylate'
_space_group_crystal_system monoclinic
_space_group_IT_number 14
_space_group_name_Hall '-P 2yn'
_space_group_name_H-M_alt 'P 1 21/n 1'
_atom_sites_solution_hydrogens geom
_atom_sites_solution_primary direct
_atom_sites_solution_secondary difmap
_audit_update_record
;
2021-05-13 deposited with the CCDC.	2021-08-02 downloaded from the CCDC.
;
_cell_angle_alpha 90.0000
_cell_angle_beta 90.388(6)
_cell_angle_gamma 90.0000
_cell_formula_units_Z 4
_cell_length_a 10.7867(4)
_cell_length_b 3.95279(13)
_cell_length_c 21.3580(7)
_cell_measurement_reflns_used 11636
_cell_measurement_temperature 103
_cell_measurement_theta_max 27.48
_cell_measurement_theta_min 2.11
_cell_volume 910.63(5)
_computing_cell_refinement 'RAPID AUTO'
_computing_data_collection 'RAPID AUTO (Rigaku, ????)'
_computing_data_reduction 'RAPID AUTO'
_computing_molecular_graphics 'CrystalStructure 4.3'
_computing_publication_material 'CrystalStructure 4.3 (Rigaku, 2019)'
_computing_structure_refinement 'SHELXL Version 2018/3 (Sheldrick, 2008)'
_computing_structure_solution 'SHELXT Version 2018/2 (Sheldrick, 2014)'
_diffrn_ambient_temperature 103
_diffrn_detector_area_resol_mean 10.000
_diffrn_measured_fraction_theta_full 0.998
_diffrn_measured_fraction_theta_max 0.998
_diffrn_measurement_device_type 'Rigaku R-AXIS RAPID'
_diffrn_measurement_method \w
_diffrn_radiation_type 'Mo K\a'
_diffrn_radiation_wavelength 0.71075
_diffrn_reflns_av_R_equivalents 0.0349
_diffrn_reflns_av_unetI/netI 0.0227
_diffrn_reflns_Laue_measured_fraction_full 0.998
_diffrn_reflns_Laue_measured_fraction_max 0.998
_diffrn_reflns_limit_h_max 13
_diffrn_reflns_limit_h_min -14
_diffrn_reflns_limit_k_max 4
_diffrn_reflns_limit_k_min -5
_diffrn_reflns_limit_l_max 27
_diffrn_reflns_limit_l_min -27
_diffrn_reflns_number 14163
_diffrn_reflns_point_group_measured_fraction_full 0.998
_diffrn_reflns_point_group_measured_fraction_max 0.998
_diffrn_reflns_theta_full 25.242
_diffrn_reflns_theta_max 27.485
_diffrn_reflns_theta_min 3.418
_diffrn_standards_number 0
_exptl_absorpt_coefficient_mu 0.109
_exptl_absorpt_correction_T_max 0.992
_exptl_absorpt_correction_T_min 0.687
_exptl_absorpt_correction_type multi-scan
_exptl_absorpt_process_details 'ABSCOR (Rigaku, 1995)'
_exptl_crystal_colour colorless
_exptl_crystal_density_diffrn 1.482
_exptl_crystal_density_method 'not measured'
_exptl_crystal_description prism
_exptl_crystal_F_000 424.00
_exptl_crystal_size_max 0.300
_exptl_crystal_size_mid 0.080
_exptl_crystal_size_min 0.070
_refine_diff_density_max 0.66
_refine_diff_density_min -0.25
_refine_ls_extinction_method none
_refine_ls_goodness_of_fit_ref 1.090
_refine_ls_hydrogen_treatment constr
_refine_ls_number_parameters 137
_refine_ls_number_reflns 2081
_refine_ls_number_restraints 0
_refine_ls_R_factor_all 0.0468
_refine_ls_R_factor_gt 0.0431
_refine_ls_shift/su_max 0.001
_refine_ls_structure_factor_coef Fsqd
_refine_ls_weighting_details 'w = 1/[\s^2^(Fo^2^)+(0.0753P)^2^+0.2412P] where P=(Fo^2^+2Fc^2^)/3'
_refine_ls_weighting_scheme calc
_refine_ls_wR_factor_gt 0.1180
_refine_ls_wR_factor_ref 0.1213
_reflns_Friedel_coverage 0.000
_reflns_number_gt 1880
_reflns_number_total 2081
_reflns_threshold_expression F^2^>2.0\s(F^2^)
_cod_data_source_file d1cc02770k2.cif
_cod_data_source_block BA-03-105-C
_cod_depositor_comments 'Adding full bibliography for 7128760.cif.'
_cod_database_code 7128760

loop_
_space_group_symop_id
_space_group_symop_operation_xyz
1 +X,+Y,+Z
2 1/2-X,1/2+Y,1/2-Z
3 -X,-Y,-Z
4 -1/2+X,-1/2-Y,-1/2+Z

loop_
_atom_site_label
_atom_site_type_symbol
_atom_site_fract_x
_atom_site_fract_y
_atom_site_fract_z
_atom_site_U_iso_or_equiv
_atom_site_adp_type
_atom_site_occupancy
_atom_site_site_symmetry_order
_atom_site_calc_flag
_atom_site_refinement_flags_posn
_atom_site_refinement_flags_adp
_atom_site_refinement_flags_occupancy
_atom_site_disorder_assembly
_atom_site_disorder_group
O1 O 0.58179(8) 1.0308(2) 0.43350(4) 0.0200(2) Uani 1 1 d . . . . .
O2 O 0.13200(8) 0.2017(2) 0.43894(4) 0.0245(2) Uani 1 1 d . . . . .
O3 O 0.22903(8) 0.4902(2) 0.51608(4) 0.0205(2) Uani 1 1 d . . . . .
N1 N 0.40537(9) 0.7192(2) 0.44210(4) 0.0161(2) Uani 1 1 d . . . . .
H1 H 0.402133 0.761892 0.482497 0.019 Uiso 1 1 calc R U . . .
C1 C 0.50264(10) 0.8478(3) 0.40873(5) 0.0158(2) Uani 1 1 d . . . . .
C2 C 0.31212(10) 0.5259(3) 0.41558(5) 0.0160(3) Uani 1 1 d . . . . .
C3 C 0.31002(10) 0.4523(3) 0.35387(5) 0.0169(3) Uani 1 1 d . . . . .
H3 H 0.243949 0.322844 0.336587 0.020 Uiso 1 1 calc R U . . .
C4 C 0.40825(10) 0.5708(3) 0.31450(5) 0.0160(3) Uani 1 1 d . . . . .
C5 C 0.41146(11) 0.5030(3) 0.24967(5) 0.0187(3) Uani 1 1 d . . . . .
H5 H 0.346646 0.375703 0.230691 0.022 Uiso 1 1 calc R U . . .
C6 C 0.50816(11) 0.6205(3) 0.21362(5) 0.0200(3) Uani 1 1 d . . . . .
H6 H 0.508958 0.576526 0.169892 0.024 Uiso 1 1 calc R U . . .
C7 C 0.60511(11) 0.8043(3) 0.24136(5) 0.0197(3) Uani 1 1 d . . . . .
H7 H 0.671960 0.881937 0.216449 0.024 Uiso 1 1 calc R U . . .
C8 C 0.60387(10) 0.8730(3) 0.30488(5) 0.0183(3) Uani 1 1 d . . . . .
H8 H 0.669842 0.997298 0.323527 0.022 Uiso 1 1 calc R U . . .
C9 C 0.50530(10) 0.7594(3) 0.34162(5) 0.0159(3) Uani 1 1 d . . . . .
C10 C 0.21324(10) 0.3879(3) 0.45718(5) 0.0174(3) Uani 1 1 d . . . . .
C11 C 0.14568(12) 0.3449(3) 0.56155(5) 0.0240(3) Uani 1 1 d . . . . .
H11A H 0.145760 0.098018 0.557377 0.029 Uiso 1 1 calc R U . . .
H11B H 0.061638 0.431155 0.554237 0.029 Uiso 1 1 calc R U . . .
H11C H 0.173173 0.407164 0.603830 0.029 Uiso 1 1 calc R U . . .

loop_
_atom_site_aniso_label
_atom_site_aniso_U_11
_atom_site_aniso_U_22
_atom_site_aniso_U_33
_atom_site_aniso_U_23
_atom_site_aniso_U_13
_atom_site_aniso_U_12
O1 0.0193(4) 0.0244(5) 0.0164(4) -0.0034(3) -0.0009(3) -0.0027(3)
O2 0.0206(4) 0.0297(5) 0.0233(4) -0.0032(4) 0.0011(3) -0.0060(4)
O3 0.0233(4) 0.0242(5) 0.0141(4) 0.0005(3) 0.0018(3) -0.0018(3)
N1 0.0170(5) 0.0184(5) 0.0127(4) -0.0009(4) -0.0018(3) 0.0013(4)
C1 0.0161(5) 0.0163(5) 0.0150(5) 0.0008(4) -0.0016(4) 0.0025(4)
C2 0.0160(5) 0.0154(5) 0.0165(5) 0.0008(4) -0.0006(4) 0.0026(4)
C3 0.0163(5) 0.0173(5) 0.0169(5) -0.0003(4) -0.0026(4) 0.0010(4)
C4 0.0175(5) 0.0156(5) 0.0151(5) 0.0005(4) -0.0015(4) 0.0046(4)
C5 0.0210(6) 0.0187(6) 0.0163(5) -0.0008(4) -0.0035(4) 0.0031(4)
C6 0.0247(6) 0.0221(6) 0.0132(5) 0.0001(4) -0.0008(4) 0.0064(5)
C7 0.0205(6) 0.0214(6) 0.0172(5) 0.0032(4) 0.0034(4) 0.0044(4)
C8 0.0176(5) 0.0191(6) 0.0183(5) 0.0006(4) -0.0010(4) 0.0021(4)
C9 0.0175(5) 0.0160(5) 0.0141(5) 0.0010(4) -0.0014(4) 0.0042(4)
C10 0.0172(5) 0.0181(6) 0.0168(5) 0.0003(4) -0.0006(4) 0.0038(4)
C11 0.0255(6) 0.0285(7) 0.0182(6) 0.0026(5) 0.0055(4) -0.0001(5)

loop_
_atom_type_symbol
_atom_type_description
_atom_type_scat_dispersion_real
_atom_type_scat_dispersion_imag
_atom_type_scat_source
C C 0.0033 0.0016
;
International Tables for Crystallography
(Vol. C, Tables 4.2.6.8 and 6.1.1.4)
;
H H 0.0000 0.0000
;
International Tables for Crystallography
(Vol. C, Table 6.1.1.4)
;
N N 0.0061 0.0033
;
International Tables for Crystallography
(Vol. C, Tables 4.2.6.8 and 6.1.1.4)
;
O O 0.0106 0.0060
;
International Tables for Crystallography
(Vol. C, Tables 4.2.6.8 and 6.1.1.4)
;

loop_
_geom_angle_atom_site_label_1
_geom_angle_atom_site_label_2
_geom_angle_atom_site_label_3
_geom_angle
_geom_angle_site_symmetry_1
_geom_angle_site_symmetry_3
_geom_angle_publ_flag
C10 O3 C11 115.95(9) . . ?
C1 N1 C2 123.36(9) . . ?
C1 N1 H1 118.3 . . ?
C2 N1 H1 118.3 . . ?
O1 C1 N1 121.60(10) . . ?
O1 C1 C9 122.46(10) . . ?
N1 C1 C9 115.93(10) . . ?
C3 C2 N1 121.80(11) . . ?
C3 C2 C10 119.60(10) . . ?
N1 C2 C10 118.58(10) . . ?
C2 C3 C4 119.60(11) . . ?
C2 C3 H3 120.2 . . ?
C4 C3 H3 120.2 . . ?
C9 C4 C5 118.80(10) . . ?
C9 C4 C3 118.81(10) . . ?
C5 C4 C3 122.40(10) . . ?
C6 C5 C4 120.46(11) . . ?
C6 C5 H5 119.8 . . ?
C4 C5 H5 119.8 . . ?
C5 C6 C7 120.18(10) . . ?
C5 C6 H6 119.9 . . ?
C7 C6 H6 119.9 . . ?
C8 C7 C6 120.28(11) . . ?
C8 C7 H7 119.9 . . ?
C6 C7 H7 119.9 . . ?
C7 C8 C9 119.93(11) . . ?
C7 C8 H8 120.0 . . ?
C9 C8 H8 120.0 . . ?
C8 C9 C4 120.34(10) . . ?
C8 C9 C1 119.23(10) . . ?
C4 C9 C1 120.41(10) . . ?
O2 C10 O3 125.32(11) . . ?
O2 C10 C2 123.36(10) . . ?
O3 C10 C2 111.30(10) . . ?
O3 C11 H11A 109.5 . . ?
O3 C11 H11B 109.5 . . ?
H11A C11 H11B 109.5 . . ?
O3 C11 H11C 109.5 . . ?
H11A C11 H11C 109.5 . . ?
H11B C11 H11C 109.5 . . ?

loop_
_geom_bond_atom_site_label_1
_geom_bond_atom_site_label_2
_geom_bond_distance
_geom_bond_site_symmetry_2
_geom_bond_publ_flag
O1 C1 1.2352(14) . ?
O2 C10 1.2070(15) . ?
O3 C10 1.3313(14) . ?
O3 C11 1.4468(14) . ?
N1 C1 1.3702(15) . ?
N1 C2 1.3815(14) . ?
N1 H1 0.8800 . ?
C1 C9 1.4758(14) . ?
C2 C3 1.3499(15) . ?
C2 C10 1.4958(16) . ?
C3 C4 1.4357(16) . ?
C3 H3 0.9500 . ?
C4 C9 1.4065(16) . ?
C4 C5 1.4110(15) . ?
C5 C6 1.3810(17) . ?
C5 H5 0.9500 . ?
C6 C7 1.4015(17) . ?
C6 H6 0.9500 . ?
C7 C8 1.3838(15) . ?
C7 H7 0.9500 . ?
C8 C9 1.3999(16) . ?
C8 H8 0.9500 . ?
C11 H11A 0.9800 . ?
C11 H11B 0.9800 . ?
C11 H11C 0.9800 . ?

loop_
_geom_hbond_atom_site_label_D
_geom_hbond_atom_site_label_H
_geom_hbond_atom_site_label_A
_geom_hbond_site_symmetry_D
_geom_hbond_site_symmetry_H
_geom_hbond_site_symmetry_A
_geom_hbond_distance_DA
_geom_hbond_distance_DH
_geom_hbond_distance_HA
_geom_hbond_angle_DHA
_geom_hbond_publ_flag
N1 H1 O1 . . 3_676 2.8373(12) 0.880 1.979 164.7 no
N1 H1 O3 . . . 2.6410(13) 0.880 2.274 104.9 no

loop_
_geom_torsion_atom_site_label_1
_geom_torsion_atom_site_label_2
_geom_torsion_atom_site_label_3
_geom_torsion_atom_site_label_4
_geom_torsion
_geom_torsion_site_symmetry_1
_geom_torsion_site_symmetry_2
_geom_torsion_site_symmetry_3
_geom_torsion_site_symmetry_4
_geom_torsion_publ_flag
C2 N1 C1 O1 177.10(10) . . . . ?
C2 N1 C1 C9 -1.81(16) . . . . ?
C1 N1 C2 C3 -0.62(17) . . . . ?
C1 N1 C2 C10 177.63(10) . . . . ?
N1 C2 C3 C4 1.31(17) . . . . ?
C10 C2 C3 C4 -176.92(9) . . . . ?
C2 C3 C4 C9 0.56(17) . . . . ?
C2 C3 C4 C5 -179.91(10) . . . . ?
C9 C4 C5 C6 -0.10(17) . . . . ?
C3 C4 C5 C6 -179.63(10) . . . . ?
C4 C5 C6 C7 0.94(18) . . . . ?
C5 C6 C7 C8 -0.82(18) . . . . ?
C6 C7 C8 C9 -0.13(18) . . . . ?
C7 C8 C9 C4 0.97(17) . . . . ?
C7 C8 C9 C1 -177.32(10) . . . . ?
C5 C4 C9 C8 -0.85(17) . . . . ?
C3 C4 C9 C8 178.70(10) . . . . ?
C5 C4 C9 C1 177.42(10) . . . . ?
C3 C4 C9 C1 -3.04(16) . . . . ?
O1 C1 C9 C8 3.00(17) . . . . ?
N1 C1 C9 C8 -178.10(9) . . . . ?
O1 C1 C9 C4 -175.29(10) . . . . ?
N1 C1 C9 C4 3.61(16) . . . . ?
C11 O3 C10 O2 4.27(17) . . . . ?
C11 O3 C10 C2 -174.16(9) . . . . ?
C3 C2 C10 O2 2.47(18) . . . . ?
N1 C2 C10 O2 -175.83(11) . . . . ?
C3 C2 C10 O3 -179.07(10) . . . . ?
N1 C2 C10 O3 2.64(14) . . . . ?
